data_8106184
loop_
_publ_author_name
'Ma, Jin-Xia'
'Li, Qing-Lin'
'Li, Peng-Peng'
'Zhao, Ji-Xing'
'Zhao, Li'

_publ_section_title
;
 Synthesis and crystal structure of
 (E)-1-(4-(((E)-5-chloro-2-hydroxybenzylidene)amino)phenyl)ethan-1-one
 O-methyl oxime, C16H15ClN2O2
;
_journal_issue 3
_journal_name_full 'Zeitschrift f\"ur Kristallographie - New Crystal Structures'
_journal_page_first 463
_journal_page_last 464
_journal_paper_doi 10.1515/ncrs-2017-0355
_journal_volume 233
_journal_year 2018
_chemical_formula_moiety 'C16 H15 Cl N2 O2'
_chemical_formula_sum 'C16 H15 Cl N2 O2'
_chemical_formula_weight 302.75
_space_group_crystal_system monoclinic
_space_group_IT_number 14
_space_group_name_Hall '-P 2ybc'
_space_group_name_H-M_alt 'P 1 21/c 1'
_atom_sites_solution_hydrogens geom
_atom_sites_solution_primary direct
_cell_angle_alpha 90
_cell_angle_beta 92.212(6)
_cell_angle_gamma 90
_cell_formula_units_Z 4
_cell_length_a 33.491(11)
_cell_length_b 7.124(2)
_cell_length_c 6.1977(19)
_cell_measurement_reflns_used 2632
_cell_measurement_temperature 296(2)
_cell_measurement_theta_max 27.06
_cell_measurement_theta_min 2.43
_cell_volume 1477.6(8)
_computing_cell_refinement 'Bruker SAINT'
_computing_data_collection 'Bruker APEX2'
_computing_data_reduction 'Bruker SAINT'
_computing_molecular_graphics 'Olex2 (Dolomanov et al., 2009)'
_computing_publication_material 'Olex2 (Dolomanov et al., 2009)'
_computing_structure_refinement 'ShelXL (Sheldrick, 2008)'
_computing_structure_solution 'ShelXS-1997 (Sheldrick, 2008)'
_diffrn_ambient_temperature 296.15
_diffrn_measured_fraction_theta_full 0.998
_diffrn_measured_fraction_theta_max 0.998
_diffrn_measurement_device_type 'Bruker APEX-II CCD'
_diffrn_measurement_method '\f and \w scans'
_diffrn_radiation_type MoK\a
_diffrn_radiation_wavelength 0.71073
_diffrn_reflns_av_R_equivalents 0.0276
_diffrn_reflns_av_unetI/netI 0.0265
_diffrn_reflns_Laue_measured_fraction_full 0.998
_diffrn_reflns_Laue_measured_fraction_max 0.998
_diffrn_reflns_limit_h_max 39
_diffrn_reflns_limit_h_min -29
_diffrn_reflns_limit_k_max 8
_diffrn_reflns_limit_k_min -8
_diffrn_reflns_limit_l_max 7
_diffrn_reflns_limit_l_min -6
_diffrn_reflns_number 7801
_diffrn_reflns_point_group_measured_fraction_full 0.998
_diffrn_reflns_point_group_measured_fraction_max 0.998
_diffrn_reflns_theta_full 25.000
_diffrn_reflns_theta_max 25.000
_diffrn_reflns_theta_min 1.217
_exptl_absorpt_coefficient_mu 0.264
_exptl_absorpt_correction_type none
_exptl_crystal_colour yellow
_exptl_crystal_density_diffrn 1.361
_exptl_crystal_description
;
;
_exptl_crystal_F_000 632
_exptl_crystal_size_max 0.27
_exptl_crystal_size_mid 0.25
_exptl_crystal_size_min 0.22
_refine_diff_density_max 0.205
_refine_diff_density_min -0.195
_refine_diff_density_rms 0.039
_refine_ls_extinction_coef .
_refine_ls_extinction_method none
_refine_ls_goodness_of_fit_ref 1.032
_refine_ls_hydrogen_treatment constr
_refine_ls_matrix_type full
_refine_ls_number_parameters 193
_refine_ls_number_reflns 2604
_refine_ls_number_restraints 0
_refine_ls_restrained_S_all 1.032
_refine_ls_R_factor_all 0.0558
_refine_ls_R_factor_gt 0.0418
_refine_ls_shift/su_max 0.000
_refine_ls_shift/su_mean 0.000
_refine_ls_structure_factor_coef Fsqd
_refine_ls_weighting_details 'w=1/[\s^2^(Fo^2^)+(0.0607P)^2^+0.3399P] where P=(Fo^2^+2Fc^2^)/3'
_refine_ls_weighting_scheme calc
_refine_ls_wR_factor_gt 0.1108
_refine_ls_wR_factor_ref 0.1193
_reflns_Friedel_coverage 0.000
_reflns_Friedel_fraction_full .
_reflns_Friedel_fraction_max .
_reflns_number_gt 2012
_reflns_number_total 2604
_reflns_threshold_expression 'I > 2\s(I)'
_cod_data_source_file suppl_ncrs-2017-0355_suppl.cif
_cod_data_source_block 1
_cod_database_code 8106184
_shelx_space_group_comment
;
The symmetry employed for this shelxl refinement is uniquely defined
by the following loop, which should always be used as a source of
symmetry information in preference to the above space-group names.
They are only intended as comments.
;
_shelx_estimated_absorpt_t_max 0.944
_shelx_estimated_absorpt_t_min 0.932
_olex2_refinement_description
;
1. Fixed Uiso
 At 1.2 times of:
  All C(H) groups
 At 1.5 times of:
  All C(H,H,H) groups, All O(H) groups
2.a Aromatic/amide H refined with riding coordinates:
 C1(H1), C3(H3), C4(H4), C7(H7), C9(H9), C10(H10), C12(H12), C13(H13)
2.b Idealised Me refined as rotating group:
 C15(H15A,H15B,H15C), C16(H16A,H16B,H16C)
2.c Idealised tetrahedral OH refined as rotating group:
 O1(H1A)
;
_shelx_shelxl_version_number 2014/7
_olex2_submission_special_instructions 'No special instructions were received'

loop_
_space_group_symop_operation_xyz
'x, y, z'
'-x, y+1/2, -z+1/2'
'-x, -y, -z'
'x, -y-1/2, z-1/2'

loop_
_atom_site_label
_atom_site_type_symbol
_atom_site_fract_x
_atom_site_fract_y
_atom_site_fract_z
_atom_site_U_iso_or_equiv
_atom_site_adp_type
_atom_site_occupancy
_atom_site_site_symmetry_order
_atom_site_calc_flag
_atom_site_refinement_flags_posn
_atom_site_refinement_flags_adp
_atom_site_refinement_flags_occupancy
_atom_site_disorder_assembly
_atom_site_disorder_group
C1 C 0.11554(6) 0.5600(3) 0.2553(3) 0.0423(5) Uani 1 1 d . . . . .
H1 H 0.1193 0.6039 0.3959 0.051 Uiso 1 1 calc R . . . .
C2 C 0.07743(6) 0.5313(3) 0.1709(3) 0.0473(5) Uani 1 1 d . . . . .
C3 C 0.07137(6) 0.4667(3) -0.0392(4) 0.0511(6) Uani 1 1 d . . . . .
H3 H 0.0455 0.4464 -0.0949 0.061 Uiso 1 1 calc R . . . .
C4 C 0.10350(6) 0.4328(3) -0.1649(3) 0.0502(5) Uani 1 1 d . . . . .
H4 H 0.0992 0.3903 -0.3058 0.060 Uiso 1 1 calc R . . . .
C5 C 0.14230(6) 0.4612(3) -0.0838(3) 0.0432(5) Uani 1 1 d . . . . .
C6 C 0.14857(6) 0.5236(3) 0.1311(3) 0.0384(5) Uani 1 1 d . . . . .
C7 C 0.18861(6) 0.5407(3) 0.2278(3) 0.0405(5) Uani 1 1 d . . . . .
H7 H 0.1918 0.5745 0.3724 0.049 Uiso 1 1 calc R . . . .
C8 C 0.25859(6) 0.5099(3) 0.2157(3) 0.0373(4) Uani 1 1 d . . . . .
C9 C 0.28942(6) 0.5813(3) 0.0976(3) 0.0394(5) Uani 1 1 d . . . . .
H9 H 0.2838 0.6313 -0.0388 0.047 Uiso 1 1 calc R . . . .
C10 C 0.32829(6) 0.5792(3) 0.1793(3) 0.0390(5) Uani 1 1 d . . . . .
H10 H 0.3484 0.6308 0.0987 0.047 Uiso 1 1 calc R . . . .
C11 C 0.33799(5) 0.5007(2) 0.3820(3) 0.0354(4) Uani 1 1 d . . . . .
C12 C 0.30699(6) 0.4271(3) 0.4992(3) 0.0411(5) Uani 1 1 d . . . . .
H12 H 0.3127 0.3745 0.6343 0.049 Uiso 1 1 calc R . . . .
C13 C 0.26782(6) 0.4308(3) 0.4180(3) 0.0412(5) Uani 1 1 d . . . . .
H13 H 0.2476 0.3804 0.4986 0.049 Uiso 1 1 calc R . . . .
C14 C 0.38040(6) 0.4955(3) 0.4628(3) 0.0398(5) Uani 1 1 d . . . . .
C15 C 0.39156(7) 0.4617(4) 0.6951(4) 0.0589(6) Uani 1 1 d . . . . .
H15A H 0.4100 0.3589 0.7070 0.088 Uiso 1 1 calc GR . . . .
H15B H 0.3680 0.4320 0.7718 0.088 Uiso 1 1 calc GR . . . .
H15C H 0.4038 0.5725 0.7560 0.088 Uiso 1 1 calc GR . . . .
C16 C 0.47112(7) 0.5373(5) 0.2244(5) 0.0871(9) Uani 1 1 d . . . . .
H16A H 0.4670 0.4346 0.1258 0.131 Uiso 1 1 calc GR . . . .
H16B H 0.4985 0.5381 0.2771 0.131 Uiso 1 1 calc GR . . . .
H16C H 0.4652 0.6533 0.1513 0.131 Uiso 1 1 calc GR . . . .
Cl1 Cl 0.03656(2) 0.57169(11) 0.32995(11) 0.0708(3) Uani 1 1 d . . . . .
N1 N 0.21967(5) 0.5103(2) 0.1187(3) 0.0417(4) Uani 1 1 d . . . . .
N2 N 0.40580(5) 0.5223(3) 0.3165(3) 0.0525(5) Uani 1 1 d . . . . .
O1 O 0.17301(5) 0.4278(2) -0.2133(2) 0.0596(4) Uani 1 1 d . . . . .
H1A H 0.1942 0.4483 -0.1466 0.089 Uiso 1 1 calc GR . . . .
O2 O 0.44547(4) 0.5162(3) 0.4015(3) 0.0651(5) Uani 1 1 d . . . . .

loop_
_atom_site_aniso_label
_atom_site_aniso_U_11
_atom_site_aniso_U_22
_atom_site_aniso_U_33
_atom_site_aniso_U_23
_atom_site_aniso_U_13
_atom_site_aniso_U_12
C1 0.0390(11) 0.0464(12) 0.0412(11) -0.0005(9) -0.0008(9) -0.0031(9)
C2 0.0360(11) 0.0530(13) 0.0528(13) 0.0031(10) -0.0010(10) -0.0003(9)
C3 0.0400(12) 0.0548(14) 0.0575(14) 0.0026(10) -0.0118(11) -0.0048(10)
C4 0.0526(13) 0.0554(13) 0.0418(12) -0.0024(9) -0.0097(10) -0.0035(10)
C5 0.0459(11) 0.0441(12) 0.0396(11) 0.0005(9) 0.0014(9) -0.0010(9)
C6 0.0385(10) 0.0388(11) 0.0378(10) 0.0021(8) -0.0014(8) -0.0015(8)
C7 0.0398(11) 0.0430(12) 0.0387(11) 0.0001(8) -0.0010(9) -0.0035(8)
C8 0.0371(10) 0.0342(10) 0.0407(11) -0.0008(8) 0.0044(8) -0.0014(8)
C9 0.0415(11) 0.0413(11) 0.0356(10) 0.0028(8) 0.0040(8) -0.0007(9)
C10 0.0386(10) 0.0390(11) 0.0401(11) 0.0026(8) 0.0093(8) -0.0023(8)
C11 0.0364(10) 0.0314(10) 0.0387(10) -0.0033(8) 0.0051(8) 0.0012(8)
C12 0.0448(11) 0.0404(11) 0.0385(11) 0.0068(8) 0.0043(9) 0.0005(9)
C13 0.0377(10) 0.0415(11) 0.0450(11) 0.0068(9) 0.0093(9) -0.0038(9)
C14 0.0387(10) 0.0362(10) 0.0447(11) -0.0021(8) 0.0036(9) 0.0006(8)
C15 0.0439(12) 0.0787(17) 0.0538(14) 0.0133(11) -0.0009(10) 0.0022(11)
C16 0.0373(13) 0.138(3) 0.087(2) 0.0154(18) 0.0161(13) 0.0005(15)
Cl1 0.0359(3) 0.1005(6) 0.0762(5) -0.0058(3) 0.0071(3) -0.0021(3)
N1 0.0366(9) 0.0457(10) 0.0427(9) 0.0004(7) 0.0015(8) -0.0033(7)
N2 0.0334(9) 0.0675(13) 0.0565(11) 0.0013(9) 0.0009(8) -0.0003(8)
O1 0.0537(9) 0.0827(12) 0.0424(8) -0.0127(8) 0.0039(7) -0.0009(9)
O2 0.0338(8) 0.0986(13) 0.0628(10) 0.0047(9) 0.0010(7) 0.0011(8)

loop_
_atom_type_symbol
_atom_type_description
_atom_type_scat_dispersion_real
_atom_type_scat_dispersion_imag
_atom_type_scat_source
C C 0.0033 0.0016 'International Tables Vol C Tables 4.2.6.8 and 6.1.1.4'
H H 0.0000 0.0000 'International Tables Vol C Tables 4.2.6.8 and 6.1.1.4'
Cl Cl 0.1484 0.1585 'International Tables Vol C Tables 4.2.6.8 and 6.1.1.4'
N N 0.0061 0.0033 'International Tables Vol C Tables 4.2.6.8 and 6.1.1.4'
O O 0.0106 0.0060 'International Tables Vol C Tables 4.2.6.8 and 6.1.1.4'

loop_
_geom_angle_atom_site_label_1
_geom_angle_atom_site_label_2
_geom_angle_atom_site_label_3
_geom_angle
_geom_angle_site_symmetry_1
_geom_angle_site_symmetry_3
C2 C1 H1 119.8 . .
C2 C1 C6 120.41(19) . .
C6 C1 H1 119.8 . .
C1 C2 C3 120.4(2) . .
C1 C2 Cl1 119.90(17) . .
C3 C2 Cl1 119.72(16) . .
C2 C3 H3 120.0 . .
C4 C3 C2 120.04(19) . .
C4 C3 H3 120.0 . .
C3 C4 H4 119.6 . .
C3 C4 C5 120.73(19) . .
C5 C4 H4 119.6 . .
C4 C5 C6 119.34(19) . .
O1 C5 C4 118.85(18) . .
O1 C5 C6 121.81(18) . .
C1 C6 C5 119.10(18) . .
C1 C6 C7 119.70(18) . .
C5 C6 C7 121.13(18) . .
C6 C7 H7 119.2 . .
N1 C7 C6 121.59(18) . .
N1 C7 H7 119.2 . .
C9 C8 C13 118.56(17) . .
C9 C8 N1 117.95(17) . .
C13 C8 N1 123.36(17) . .
C8 C9 H9 119.5 . .
C10 C9 C8 120.97(18) . .
C10 C9 H9 119.5 . .
C9 C10 H10 119.5 . .
C9 C10 C11 121.09(17) . .
C11 C10 H10 119.5 . .
C10 C11 C14 119.79(17) . .
C12 C11 C10 117.79(17) . .
C12 C11 C14 122.42(17) . .
C11 C12 H12 119.4 . .
C13 C12 C11 121.16(18) . .
C13 C12 H12 119.4 . .
C8 C13 H13 119.8 . .
C12 C13 C8 120.41(18) . .
C12 C13 H13 119.8 . .
C11 C14 C15 121.91(18) . .
N2 C14 C11 114.15(17) . .
N2 C14 C15 123.93(18) . .
C14 C15 H15A 109.5 . .
C14 C15 H15B 109.5 . .
C14 C15 H15C 109.5 . .
H15A C15 H15B 109.5 . .
H15A C15 H15C 109.5 . .
H15B C15 H15C 109.5 . .
H16A C16 H16B 109.5 . .
H16A C16 H16C 109.5 . .
H16B C16 H16C 109.5 . .
O2 C16 H16A 109.5 . .
O2 C16 H16B 109.5 . .
O2 C16 H16C 109.5 . .
C7 N1 C8 122.03(17) . .
C14 N2 O2 111.89(17) . .
C5 O1 H1A 109.5 . .
N2 O2 C16 107.22(17) . .

loop_
_geom_bond_atom_site_label_1
_geom_bond_atom_site_label_2
_geom_bond_distance
_geom_bond_site_symmetry_2
C1 H1 0.9300 .
C1 C2 1.376(3) .
C1 C6 1.396(3) .
C2 C3 1.389(3) .
C2 Cl1 1.741(2) .
C3 H3 0.9300 .
C3 C4 1.374(3) .
C4 H4 0.9300 .
C4 C5 1.390(3) .
C5 C6 1.412(3) .
C5 O1 1.350(2) .
C6 C7 1.453(3) .
C7 H7 0.9300 .
C7 N1 1.281(2) .
C8 C9 1.385(3) .
C8 C13 1.399(3) .
C8 N1 1.414(2) .
C9 H9 0.9300 .
C9 C10 1.379(3) .
C10 H10 0.9300 .
C10 C11 1.401(3) .
C11 C12 1.392(3) .
C11 C14 1.489(3) .
C12 H12 0.9300 .
C12 C13 1.387(3) .
C13 H13 0.9300 .
C14 C15 1.493(3) .
C14 N2 1.281(2) .
C15 H15A 0.9600 .
C15 H15B 0.9600 .
C15 H15C 0.9600 .
C16 H16A 0.9600 .
C16 H16B 0.9600 .
C16 H16C 0.9600 .
C16 O2 1.427(3) .
N2 O2 1.411(2) .
O1 H1A 0.8200 .

loop_
_geom_hbond_atom_site_label_D
_geom_hbond_atom_site_label_H
_geom_hbond_atom_site_label_A
_geom_hbond_distance_DH
_geom_hbond_distance_HA
_geom_hbond_distance_DA
_geom_hbond_angle_DHA
_geom_hbond_site_symmetry_A
O1 H1A N1 0.82 1.88 2.602(2) 147.0 .

loop_
_geom_torsion_atom_site_label_1
_geom_torsion_atom_site_label_2
_geom_torsion_atom_site_label_3
_geom_torsion_atom_site_label_4
_geom_torsion
_geom_torsion_site_symmetry_1
_geom_torsion_site_symmetry_2
_geom_torsion_site_symmetry_3
_geom_torsion_site_symmetry_4
C1 C2 C3 C4 -0.6(3) . . . .
C1 C6 C7 N1 -179.31(18) . . . .
C2 C1 C6 C5 1.5(3) . . . .
C2 C1 C6 C7 -175.26(18) . . . .
C2 C3 C4 C5 0.4(3) . . . .
C3 C4 C5 C6 0.7(3) . . . .
C3 C4 C5 O1 -179.41(19) . . . .
C4 C5 C6 C1 -1.6(3) . . . .
C4 C5 C6 C7 175.03(18) . . . .
C5 C6 C7 N1 4.0(3) . . . .
C6 C1 C2 C3 -0.3(3) . . . .
C6 C1 C2 Cl1 178.40(15) . . . .
C6 C7 N1 C8 -174.19(16) . . . .
C8 C9 C10 C11 1.6(3) . . . .
C9 C8 C13 C12 1.0(3) . . . .
C9 C8 N1 C7 -144.0(2) . . . .
C9 C10 C11 C12 -0.8(3) . . . .
C9 C10 C11 C14 178.16(18) . . . .
C10 C11 C12 C13 0.2(3) . . . .
C10 C11 C14 C15 163.59(19) . . . .
C10 C11 C14 N2 -16.4(3) . . . .
C11 C12 C13 C8 -0.3(3) . . . .
C11 C14 N2 O2 179.96(15) . . . .
C12 C11 C14 C15 -17.5(3) . . . .
C12 C11 C14 N2 162.53(18) . . . .
C13 C8 C9 C10 -1.7(3) . . . .
C13 C8 N1 C7 40.2(3) . . . .
C14 C11 C12 C13 -178.78(17) . . . .
C14 N2 O2 C16 176.9(2) . . . .
C15 C14 N2 O2 0.0(3) . . . .
Cl1 C2 C3 C4 -179.36(17) . . . .
N1 C8 C9 C10 -177.73(17) . . . .
N1 C8 C13 C12 176.84(18) . . . .
O1 C5 C6 C1 178.48(18) . . . .
O1 C5 C6 C7 -4.8(3) . . . .
